data_9009885
loop_
_publ_author_name
'Delaplane, R. G.'
'Ibers, J. A.'
'Ferraro, J. R.'
'Rush, J. J.'

_publ_section_title
;Diffraction and spectroscopic studies of the cobaltic acid system HCoO2 -
 DCoO2 Note: Neutron study Note: polytype known as Heterogenite-3R
;
_journal_name_full 'Journal of Chemical Physics'
_journal_page_first 1920
_journal_page_last 1927
_journal_paper_doi 10.1063/1.1671307
_journal_volume 50
_journal_year 1969
_chemical_formula_sum 'Co D O2'
_chemical_name_mineral 'Heterogenite (deuterated)'
_space_group_IT_number 166
_symmetry_space_group_name_Hall '-R 3 2"'
_symmetry_space_group_name_H-M 'R -3 m :H'
_cell_angle_alpha 90
_cell_angle_beta 90
_cell_angle_gamma 120
_cell_length_a 2.854
_cell_length_b 2.854
_cell_length_c 13.354
_cell_formula_units_Z 3
_cell_volume 94.200
_exptl_crystal_density_diffrn 4.915
_cod_original_sg_symbol_H-M 'R -3 m'
_cod_original_formula_sum 'Co O2 D'
_cod_database_code 9009885

loop_
_symmetry_equiv_pos_as_xyz
x,y,z
2/3+x,1/3+y,1/3+z
1/3+x,2/3+y,2/3+z
x,x-y,z
2/3+x,1/3+x-y,1/3+z
1/3+x,2/3+x-y,2/3+z
y,x,-z
2/3+y,1/3+x,1/3-z
1/3+y,2/3+x,2/3-z
-x+y,y,z
2/3-x+y,1/3+y,1/3+z
1/3-x+y,2/3+y,2/3+z
-x,-x+y,-z
2/3-x,1/3-x+y,1/3-z
1/3-x,2/3-x+y,2/3-z
-y,-x,z
2/3-y,1/3-x,1/3+z
1/3-y,2/3-x,2/3+z
x-y,-y,-z
2/3+x-y,1/3-y,1/3-z
1/3+x-y,2/3-y,2/3-z
y,-x+y,-z
2/3+y,1/3-x+y,1/3-z
1/3+y,2/3-x+y,2/3-z
-x+y,-x,z
2/3-x+y,1/3-x,1/3+z
1/3-x+y,2/3-x,2/3+z
-x,-y,-z
2/3-x,1/3-y,1/3-z
1/3-x,2/3-y,2/3-z
-y,x-y,z
2/3-y,1/3+x-y,1/3+z
1/3-y,2/3+x-y,2/3+z
x-y,x,-z
2/3+x-y,1/3+x,1/3-z
1/3+x-y,2/3+x,2/3-z

loop_
_atom_site_label
_atom_site_fract_x
_atom_site_fract_y
_atom_site_fract_z
_atom_site_U_iso_or_equiv
Co 0.00000 0.00000 0.00000 0.01824
O 0.00000 0.00000 0.40510 -0.00418
D 0.00000 0.00000 0.50000 0.01558

_database_code_amcsd 0012992
